data_7035382
loop_
_publ_author_name
'Svane, Simon'
'Kjeldsen, Frank'
'McKee, Vickie'
'McKenzie, Christine J.'

_publ_section_title
;
 The selectivity of water-based pyrophosphate recognition is tuned by
 metal substitution in dimetallic receptors.
;
_journal_issue 26
_journal_name_full 'Dalton transactions (Cambridge, England : 2003)'
_journal_page_first 11877
_journal_page_last 11886
_journal_paper_doi 10.1039/c5dt00729a
_journal_volume 44
_journal_year 2015
_chemical_formula_moiety ', C36 H40 Ga2 N6 O8 P2, 2(Cl O4), 3(H2O)'
_chemical_formula_sum 'C36 H46 Cl2 Ga2 N6 O19 P2'
_chemical_formula_weight 1139.07
_space_group_crystal_system triclinic
_space_group_IT_number 2
_space_group_name_Hall '-P 1'
_space_group_name_H-M_alt 'P -1'
_symmetry_space_group_name_Hall '-P 1'
_symmetry_space_group_name_H-M 'P -1'
_atom_sites_solution_hydrogens mixed
_audit_creation_method SHELXL-2014/7
_audit_update_record
;
2015-01-20 deposited with the CCDC.
2015-05-29 downloaded from the CCDC.
;
_cell_angle_alpha 94.225(17)
_cell_angle_beta 99.683(18)
_cell_angle_gamma 104.578(17)
_cell_formula_units_Z 2
_cell_length_a 10.612(3)
_cell_length_b 11.395(3)
_cell_length_c 19.287(6)
_cell_measurement_reflns_used 2528
_cell_measurement_temperature 150(2)
_cell_measurement_theta_max 21.09
_cell_measurement_theta_min 2.35
_cell_volume 2208.5(11)
_computing_cell_refinement 'Bruker SAINT'
_computing_data_collection 'Bruker APEX2'
_computing_data_reduction 'Bruker SAINT'
_computing_molecular_graphics 'Bruker SHELXTL'
_computing_publication_material 'Bruker SHELXTL'
_computing_structure_refinement 'SHELXL-2014/7 (Sheldrick, 2015)'
_computing_structure_solution 'SHELXS-97 (Sheldrick 2008)'
_diffrn_ambient_temperature 150(2)
_diffrn_measured_fraction_theta_full 0.991
_diffrn_measured_fraction_theta_max 0.991
_diffrn_measurement_device_type 'Bruker APEX 2 CCD diffractometer'
_diffrn_measurement_method '\w rotation with narrow frames'
_diffrn_radiation_type MoK\a
_diffrn_radiation_wavelength 0.71073
_diffrn_reflns_av_unetI/netI 0.1860
_diffrn_reflns_laue_measured_fraction_full 0.991
_diffrn_reflns_laue_measured_fraction_max 0.991
_diffrn_reflns_limit_h_max 12
_diffrn_reflns_limit_h_min -12
_diffrn_reflns_limit_k_max 13
_diffrn_reflns_limit_k_min -13
_diffrn_reflns_limit_l_max 22
_diffrn_reflns_limit_l_min 0
_diffrn_reflns_number 7541
_diffrn_reflns_point_group_measured_fraction_full 0.991
_diffrn_reflns_point_group_measured_fraction_max 0.991
_diffrn_reflns_theta_full 24.996
_diffrn_reflns_theta_max 24.996
_diffrn_reflns_theta_min 2.469
_diffrn_source 'fine-focus sealed tube'
_exptl_absorpt_coefficient_mu 1.499
_exptl_absorpt_correction_T_max 0.745369
_exptl_absorpt_correction_T_min 0.604623
_exptl_absorpt_correction_type multi-scan
_exptl_absorpt_process_details 'TWINABS v2012/1, Sheldrick, G.M., (2012)'
_exptl_crystal_colour colourless
_exptl_crystal_density_diffrn 1.713
_exptl_crystal_description lath
_exptl_crystal_F_000 1164
_exptl_crystal_size_max 0.160
_exptl_crystal_size_mid 0.110
_exptl_crystal_size_min 0.050
_exptl_transmission_factor_max 0.745369
_exptl_transmission_factor_min 0.604623
_refine_diff_density_max 1.535
_refine_diff_density_min -0.784
_refine_diff_density_rms 0.172
_refine_ls_extinction_method none
_refine_ls_goodness_of_fit_ref 1.026
_refine_ls_hydrogen_treatment constr
_refine_ls_matrix_type full
_refine_ls_number_parameters 608
_refine_ls_number_reflns 7541
_refine_ls_number_restraints 655
_refine_ls_restrained_S_all 1.003
_refine_ls_R_factor_all 0.1730
_refine_ls_R_factor_gt 0.0979
_refine_ls_shift/su_max 0.000
_refine_ls_shift/su_mean 0.000
_refine_ls_structure_factor_coef Fsqd
_refine_ls_weighting_details 'w=1/[\s^2^(Fo^2^)+(0.1148P)^2^+13.6095P] where P=(Fo^2^+2Fc^2^)/3'
_refine_ls_weighting_scheme calc
_refine_ls_wR_factor_gt 0.2154
_refine_ls_wR_factor_ref 0.2526
_reflns_Friedel_coverage 0.000
_reflns_number_gt 4510
_reflns_number_total 7541
_reflns_threshold_expression 'I > 2\s(I)'
_cod_data_source_file c5dt00729a2.cif
_cod_data_source_block twin5
_cod_depositor_comments 'Adding full bibliography for 7035382--7035383.cif.'
_cod_original_cell_volume 2208.6(12)
_cod_database_code 7035382
_shelx_shelxl_version_number 2014/7
_shelx_space_group_comment
;
The symmetry employed for this shelxl refinement is uniquely defined
by the following loop, which should always be used as a source of
symmetry information in preference to the above space-group names.
They are only intended as comments.
;
_shelx_estimated_absorpt_t_min 0.795
_shelx_estimated_absorpt_t_max 0.929

loop_
_space_group_symop_operation_xyz
'x, y, z'
'-x, -y, -z'

loop_
_atom_site_label
_atom_site_type_symbol
_atom_site_fract_x
_atom_site_fract_y
_atom_site_fract_z
_atom_site_U_iso_or_equiv
_atom_site_adp_type
_atom_site_occupancy
_atom_site_site_symmetry_order
_atom_site_calc_flag
_atom_site_refinement_flags_posn
_atom_site_refinement_flags_adp
Ga1 Ga 0.62819(16) 0.60828(14) 0.70177(9) 0.0242(4) Uani 1 1 d . U
Ga2 Ga 0.95587(17) 0.71602(14) 0.66516(9) 0.0273(4) Uani 1 1 d . U
O1 O 0.8267(10) 0.6815(8) 0.7333(5) 0.0259(19) Uani 1 1 d . U
C1 C 0.8809(14) 0.7021(12) 0.8035(7) 0.024(3) Uani 1 1 d . U
C2 C 0.8493(14) 0.6092(12) 0.8458(8) 0.026(3) Uani 1 1 d . U
C3 C 0.9057(15) 0.6326(13) 0.9161(8) 0.027(3) Uani 1 1 d . U
H3 H 0.8825 0.5690 0.9446 0.033 Uiso 1 1 calc R U
C4 C 0.9948(15) 0.7424(12) 0.9496(8) 0.028(3) Uani 1 1 d . U
C5 C 1.0584(16) 0.7634(14) 1.0252(8) 0.033(3) Uani 1 1 d . U
C6 C 1.0581(17) 0.8912(14) 1.0613(8) 0.040(4) Uani 1 1 d . U
H6A H 1.0878 0.8962 1.1127 0.061 Uiso 1 1 calc R U
H6B H 0.9680 0.9012 1.0513 0.061 Uiso 1 1 calc R U
H6C H 1.1182 0.9559 1.0426 0.061 Uiso 1 1 calc R U
C7 C 0.9951(17) 0.6701(15) 1.0678(8) 0.040(4) Uani 1 1 d . U
H7A H 1.0477 0.6843 1.1161 0.059 Uiso 1 1 calc R U
H7B H 0.9907 0.5884 1.0460 0.059 Uiso 1 1 calc R U
H7C H 0.9051 0.6762 1.0696 0.059 Uiso 1 1 calc R U
C8 C 1.2033(16) 0.7570(16) 1.0305(10) 0.045(4) Uani 1 1 d . U
H8A H 1.2440 0.7599 1.0803 0.067 Uiso 1 1 calc R U
H8B H 1.2533 0.8265 1.0105 0.067 Uiso 1 1 calc R U
H8C H 1.2046 0.6807 1.0041 0.067 Uiso 1 1 calc R U
C9 C 1.0198(14) 0.8327(12) 0.9035(7) 0.024(3) Uani 1 1 d . U
H9 H 1.0785 0.9102 0.9226 0.029 Uiso 1 1 calc R U
C10 C 0.9630(13) 0.8143(12) 0.8317(7) 0.022(2) Uani 1 1 d . U
C11 C 0.7592(14) 0.4865(12) 0.8124(8) 0.026(3) Uani 1 1 d . U
H11A H 0.7969 0.4539 0.7740 0.032 Uiso 1 1 calc R U
H11B H 0.7539 0.4288 0.8484 0.032 Uiso 1 1 calc R U
N1 N 0.6243(11) 0.4958(10) 0.7831(6) 0.024(2) Uani 1 1 d . U
C12 C 0.9941(15) 0.9146(13) 0.7855(8) 0.028(3) Uani 1 1 d . U
H12A H 1.0507 0.9903 0.8151 0.034 Uiso 1 1 calc R U
H12B H 0.9107 0.9315 0.7628 0.034 Uiso 1 1 calc R U
N2 N 1.0653(11) 0.8783(10) 0.7289(6) 0.026(2) Uani 1 1 d . U
C13 C 0.5335(14) 0.3733(12) 0.7489(8) 0.026(3) Uani 1 1 d . U
H13A H 0.5804 0.3304 0.7198 0.031 Uiso 1 1 calc R U
H13B H 0.5058 0.3219 0.7858 0.031 Uiso 1 1 calc R U
C14 C 0.4164(13) 0.3943(12) 0.7041(8) 0.023(3) Uani 1 1 d . U
C15 C 0.2974(14) 0.3066(13) 0.6887(9) 0.035(3) Uani 1 1 d . U
H15 H 0.2851 0.2320 0.7089 0.042 Uiso 1 1 calc R U
C16 C 0.1974(16) 0.3315(15) 0.6432(9) 0.041(4) Uani 1 1 d . U
H16 H 0.1138 0.2724 0.6310 0.049 Uiso 1 1 calc R U
C17 C 0.2140(15) 0.4395(15) 0.6142(9) 0.041(4) Uani 1 1 d . U
H17 H 0.1430 0.4551 0.5825 0.049 Uiso 1 1 calc R U
C18 C 0.3345(14) 0.5245(14) 0.6318(8) 0.031(3) Uani 1 1 d . U
H18 H 0.3487 0.6003 0.6128 0.037 Uiso 1 1 calc R U
N3 N 0.4313(11) 0.4985(10) 0.6760(6) 0.026(2) Uani 1 1 d . U
C19 C 0.5660(14) 0.5477(12) 0.8395(8) 0.025(3) Uani 1 1 d . U
H19A H 0.6048 0.5273 0.8860 0.030 Uiso 1 1 calc R U
H19B H 0.4692 0.5092 0.8304 0.030 Uiso 1 1 calc R U
C20 C 0.5905(13) 0.6852(12) 0.8431(8) 0.024(3) Uani 1 1 d . U
C21 C 0.5902(15) 0.7560(13) 0.9013(8) 0.032(3) Uani 1 1 d . U
H21 H 0.5818 0.7217 0.9443 0.039 Uiso 1 1 calc R U
C22 C 0.6023(14) 0.8799(13) 0.8990(9) 0.034(3) Uani 1 1 d . U
H22 H 0.6002 0.9315 0.9395 0.041 Uiso 1 1 calc R U
C23 C 0.6176(16) 0.9257(15) 0.8343(9) 0.041(4) Uani 1 1 d . U
H23 H 0.6281 1.0101 0.8307 0.049 Uiso 1 1 calc R U
C24 C 0.6174(15) 0.8479(13) 0.7765(9) 0.034(3) Uani 1 1 d . U
H24 H 0.6294 0.8801 0.7333 0.041 Uiso 1 1 calc R U
N4 N 0.6003(11) 0.7256(10) 0.7791(6) 0.025(2) Uani 1 1 d . U
C25 C 1.0879(16) 0.9701(13) 0.6805(7) 0.031(3) Uani 1 1 d . U
H25A H 1.1641 1.0393 0.7036 0.037 Uiso 1 1 calc R U
H25B H 1.0088 1.0017 0.6704 0.037 Uiso 1 1 calc R U
C26 C 1.1159(14) 0.9204(12) 0.6109(8) 0.025(3) Uani 1 1 d . U
C27 C 1.1670(15) 0.9920(13) 0.5624(8) 0.032(3) Uani 1 1 d . U
H27 H 1.1935 1.0786 0.5721 0.039 Uiso 1 1 calc R U
C28 C 1.1787(15) 0.9338(14) 0.4989(8) 0.035(4) Uani 1 1 d . U
H28 H 1.2146 0.9803 0.4645 0.042 Uiso 1 1 calc R U
C29 C 1.1374(15) 0.8073(13) 0.4861(8) 0.030(3) Uani 1 1 d . U
H29 H 1.1408 0.7659 0.4421 0.036 Uiso 1 1 calc R U
C30 C 1.0919(16) 0.7440(14) 0.5381(8) 0.034(3) Uani 1 1 d . U
H30 H 1.0676 0.6573 0.5302 0.041 Uiso 1 1 calc R U
N5 N 1.0799(11) 0.7974(10) 0.5992(6) 0.024(2) Uani 1 1 d . U
C31 C 1.1952(15) 0.8583(12) 0.7620(8) 0.028(3) Uani 1 1 d . U
H31A H 1.2326 0.9145 0.8065 0.034 Uiso 1 1 calc R U
H31B H 1.2585 0.8770 0.7295 0.034 Uiso 1 1 calc R U
C32 C 1.1783(14) 0.7275(13) 0.7781(8) 0.027(3) Uani 1 1 d . U
C33 C 1.2470(17) 0.6937(15) 0.8335(9) 0.041(4) Uani 1 1 d . U
H33 H 1.3088 0.7543 0.8677 0.050 Uiso 1 1 calc R U
C34 C 1.2300(17) 0.5716(15) 0.8421(9) 0.041(4) Uani 1 1 d . U
H34 H 1.2814 0.5476 0.8811 0.049 Uiso 1 1 calc R U
C35 C 1.1390(16) 0.4876(15) 0.7941(8) 0.036(3) Uani 1 1 d . U
H35 H 1.1269 0.4030 0.7978 0.043 Uiso 1 1 calc R U
C36 C 1.0609(15) 0.5270(13) 0.7375(7) 0.026(3) Uani 1 1 d . U
H36 H 0.9915 0.4689 0.7055 0.031 Uiso 1 1 calc R U
N6 N 1.0850(11) 0.6450(10) 0.7295(6) 0.027(2) Uani 1 1 d . U
P1 P 0.6938(4) 0.7394(3) 0.5761(2) 0.0281(9) Uani 1 1 d . U
P2 P 0.7412(4) 0.5060(3) 0.5787(2) 0.0262(9) Uani 1 1 d . U
O2 O 0.6020(10) 0.7141(8) 0.6313(5) 0.028(2) Uani 1 1 d . U
O3 O 0.8328(10) 0.7953(8) 0.6133(5) 0.027(2) Uani 1 1 d . U
O4 O 0.6500(10) 0.8111(9) 0.5212(5) 0.033(2) Uani 1 1 d . U
O5 O 0.6876(10) 0.6071(8) 0.5365(5) 0.030(2) Uani 1 1 d . U
O6 O 0.6664(10) 0.4872(8) 0.6379(5) 0.027(2) Uani 1 1 d . U
H6D H 0.7073 0.4465 0.6655 0.041 Uiso 1 1 d . U
O7 O 0.8878(9) 0.5641(8) 0.6059(5) 0.026(2) Uani 1 1 d . U
O8 O 0.7166(10) 0.3965(8) 0.5268(5) 0.030(2) Uani 1 1 d . U
Cl1 Cl 0.1767(4) 0.8243(3) 0.2850(2) 0.0414(10) Uani 1 1 d D U
O11 O 0.2528(12) 0.8272(10) 0.2317(6) 0.050(3) Uani 1 1 d D U
O12 O 0.0412(12) 0.8044(11) 0.2495(7) 0.063(3) Uani 1 1 d D U
O13 O 0.2131(12) 0.9353(10) 0.3271(6) 0.055(3) Uani 1 1 d D U
O14 O 0.1827(13) 0.7264(10) 0.3244(6) 0.054(3) Uani 1 1 d D U
Cl2 Cl 0.3655(5) 0.1858(5) 0.8889(3) 0.0621(14) Uani 1 1 d D U
O21 O 0.423(2) 0.1364(16) 0.8366(10) 0.133(6) Uani 1 1 d D U
O22 O 0.2996(17) 0.1045(14) 0.9297(8) 0.095(5) Uani 1 1 d D U
O23 O 0.265(2) 0.206(2) 0.8385(10) 0.146(6) Uani 1 1 d D U
O24 O 0.448(2) 0.2882(16) 0.9266(9) 0.146(7) Uani 1 1 d D U
O31 O 0.4077(13) 0.8546(12) 0.6187(9) 0.076(5) Uani 1 1 d . .
H31C H 0.4669 0.8138 0.6230 0.040 Uiso 1 1 d . .
H31D H 0.4367 0.9318 0.6330 0.040 Uiso 1 1 d . .
O32 O 0.5069(13) 0.8969(12) 0.3361(8) 0.069(4) Uani 1 1 d . .
H32C H 0.4313 0.8755 0.3062 0.040 Uiso 1 1 d . .
H32D H 0.4821 0.8666 0.3735 0.040 Uiso 1 1 d . .
O33 O 0.4334(11) 0.8044(10) 0.4552(7) 0.052(3) Uani 1 1 d . .
H33C H 0.5107 0.8061 0.4792 0.040 Uiso 1 1 d . .
H33D H 0.3832 0.7357 0.4619 0.040 Uiso 1 1 d . .

loop_
_atom_site_aniso_label
_atom_site_aniso_U_11
_atom_site_aniso_U_22
_atom_site_aniso_U_33
_atom_site_aniso_U_23
_atom_site_aniso_U_13
_atom_site_aniso_U_12
Ga1 0.0261(9) 0.0150(8) 0.0351(10) 0.0070(7) 0.0122(8) 0.0067(7)
Ga2 0.0313(10) 0.0144(8) 0.0405(10) 0.0059(7) 0.0166(8) 0.0066(7)
O1 0.030(4) 0.020(4) 0.032(4) 0.005(3) 0.014(3) 0.010(3)
C1 0.027(6) 0.017(4) 0.031(4) 0.004(3) 0.012(4) 0.007(4)
C2 0.029(6) 0.018(5) 0.037(5) 0.007(4) 0.017(4) 0.009(4)
C3 0.033(6) 0.019(5) 0.038(5) 0.008(4) 0.014(4) 0.014(4)
C4 0.034(6) 0.020(5) 0.036(4) 0.007(4) 0.012(4) 0.011(4)
C5 0.038(6) 0.030(6) 0.034(5) 0.006(4) 0.008(4) 0.013(5)
C6 0.051(10) 0.037(6) 0.035(8) 0.003(5) 0.001(7) 0.020(6)
C7 0.052(9) 0.038(7) 0.031(7) 0.009(6) 0.008(7) 0.017(6)
C8 0.042(7) 0.044(9) 0.051(9) 0.010(7) 0.006(6) 0.019(6)
C9 0.021(6) 0.019(5) 0.035(5) 0.004(4) 0.010(4) 0.009(5)
C10 0.017(6) 0.018(4) 0.035(5) 0.006(4) 0.014(4) 0.010(4)
C11 0.029(5) 0.014(5) 0.039(6) 0.011(4) 0.014(4) 0.006(4)
N1 0.028(4) 0.017(4) 0.029(4) 0.007(3) 0.010(3) 0.004(3)
C12 0.034(7) 0.020(5) 0.035(5) 0.006(4) 0.014(5) 0.009(5)
N2 0.029(5) 0.016(4) 0.035(4) 0.004(3) 0.014(3) 0.006(3)
C13 0.024(5) 0.018(5) 0.038(6) 0.004(4) 0.012(4) 0.006(4)
C14 0.023(4) 0.020(5) 0.032(6) 0.003(4) 0.015(4) 0.009(4)
C15 0.024(5) 0.024(6) 0.060(9) 0.005(5) 0.014(5) 0.007(4)
C16 0.030(6) 0.038(7) 0.062(9) 0.007(6) 0.017(6) 0.013(5)
C17 0.023(6) 0.038(6) 0.064(9) 0.010(6) 0.010(5) 0.011(5)
C18 0.022(5) 0.034(6) 0.042(7) 0.015(5) 0.014(5) 0.012(4)
N3 0.026(4) 0.020(4) 0.037(5) 0.006(4) 0.014(4) 0.011(3)
C19 0.025(7) 0.017(5) 0.032(6) 0.005(4) 0.010(5) 0.002(4)
C20 0.017(7) 0.021(5) 0.033(5) 0.001(4) 0.003(5) 0.005(4)
C21 0.031(9) 0.026(5) 0.036(6) -0.003(4) 0.009(6) 0.002(5)
C22 0.028(8) 0.024(6) 0.049(7) -0.003(5) 0.014(6) 0.003(5)
C23 0.043(10) 0.031(6) 0.055(7) 0.005(5) 0.021(6) 0.012(6)
C24 0.032(9) 0.027(5) 0.048(7) 0.008(4) 0.014(6) 0.013(5)
N4 0.020(6) 0.023(4) 0.033(4) 0.003(3) 0.005(4) 0.008(4)
C25 0.037(8) 0.022(5) 0.036(5) 0.008(4) 0.015(5) 0.005(5)
C26 0.021(7) 0.018(4) 0.041(5) 0.009(4) 0.012(5) 0.011(4)
C27 0.044(9) 0.014(5) 0.043(6) 0.009(4) 0.022(6) 0.007(5)
C28 0.039(9) 0.028(6) 0.040(6) 0.007(5) 0.016(6) 0.009(5)
C29 0.031(8) 0.028(6) 0.033(6) 0.004(4) 0.011(6) 0.007(5)
C30 0.044(9) 0.025(6) 0.039(6) 0.006(4) 0.019(6) 0.012(5)
N5 0.024(5) 0.018(4) 0.033(5) 0.006(3) 0.011(4) 0.006(4)
C31 0.030(5) 0.018(5) 0.036(7) 0.000(4) 0.007(5) 0.002(4)
C32 0.024(6) 0.020(5) 0.041(6) 0.001(4) 0.012(4) 0.007(4)
C33 0.040(8) 0.032(6) 0.053(7) 0.006(5) 0.007(6) 0.014(5)
C34 0.043(8) 0.034(6) 0.051(7) 0.006(5) 0.007(6) 0.018(5)
C35 0.042(8) 0.032(6) 0.040(7) 0.006(5) 0.015(5) 0.018(5)
C36 0.035(7) 0.019(5) 0.025(6) -0.005(4) 0.014(5) 0.006(4)
N6 0.024(5) 0.021(4) 0.040(5) 0.002(3) 0.015(4) 0.009(3)
P1 0.035(2) 0.0179(19) 0.035(2) 0.0062(16) 0.0134(18) 0.0081(16)
P2 0.031(2) 0.0162(18) 0.033(2) 0.0046(16) 0.0115(18) 0.0061(16)
O2 0.035(5) 0.018(4) 0.038(4) 0.009(3) 0.015(4) 0.012(4)
O3 0.033(4) 0.015(4) 0.039(5) 0.006(3) 0.017(3) 0.009(3)
O4 0.035(6) 0.024(5) 0.043(5) 0.014(4) 0.015(4) 0.008(4)
O5 0.038(5) 0.017(4) 0.035(5) 0.001(3) 0.008(4) 0.008(3)
O6 0.040(5) 0.019(4) 0.029(4) 0.008(3) 0.010(4) 0.015(4)
O7 0.031(4) 0.014(4) 0.037(5) 0.003(3) 0.016(3) 0.005(3)
O8 0.037(6) 0.020(4) 0.036(5) 0.003(4) 0.010(4) 0.011(4)
Cl1 0.060(3) 0.0226(19) 0.048(2) 0.0091(17) 0.023(2) 0.0138(19)
O11 0.074(7) 0.035(6) 0.042(5) 0.009(5) 0.018(5) 0.013(5)
O12 0.066(5) 0.042(7) 0.079(7) 0.006(6) 0.009(5) 0.016(5)
O13 0.068(8) 0.037(5) 0.058(6) -0.004(4) -0.001(6) 0.021(5)
O14 0.086(8) 0.038(5) 0.052(6) 0.017(5) 0.030(6) 0.027(5)
Cl2 0.070(3) 0.057(3) 0.052(3) 0.009(2) 0.025(3) -0.006(3)
O21 0.191(14) 0.096(11) 0.126(10) 0.027(8) 0.091(10) 0.019(10)
O22 0.116(11) 0.085(9) 0.072(8) 0.019(7) 0.038(8) -0.013(8)
O23 0.163(11) 0.169(16) 0.105(10) 0.041(10) 0.017(8) 0.040(10)
O24 0.182(13) 0.106(9) 0.104(10) 0.003(8) 0.038(9) -0.049(9)
O31 0.045(8) 0.046(8) 0.134(13) 0.005(8) 0.007(9) 0.015(7)
O32 0.069(9) 0.055(9) 0.079(9) 0.000(8) 0.001(8) 0.023(7)
O33 0.028(7) 0.031(7) 0.094(10) 0.009(6) 0.002(7) 0.007(5)

loop_
_atom_type_symbol
_atom_type_description
_atom_type_scat_dispersion_real
_atom_type_scat_dispersion_imag
_atom_type_scat_source
C C 0.0033 0.0016 'International Tables Vol C Tables 4.2.6.8 and 6.1.1.4'
H H 0.0000 0.0000 'International Tables Vol C Tables 4.2.6.8 and 6.1.1.4'
N N 0.0061 0.0033 'International Tables Vol C Tables 4.2.6.8 and 6.1.1.4'
O O 0.0106 0.0060 'International Tables Vol C Tables 4.2.6.8 and 6.1.1.4'
P P 0.1023 0.0942 'International Tables Vol C Tables 4.2.6.8 and 6.1.1.4'
Cl Cl 0.1484 0.1585 'International Tables Vol C Tables 4.2.6.8 and 6.1.1.4'
Ga Ga 0.2307 1.6083 'International Tables Vol C Tables 4.2.6.8 and 6.1.1.4'

loop_
_geom_angle_atom_site_label_1
_geom_angle_atom_site_label_2
_geom_angle_atom_site_label_3
_geom_angle
O2 Ga1 O6 94.9(4)
O2 Ga1 O1 96.6(4)
O6 Ga1 O1 88.1(4)
O2 Ga1 N4 92.2(4)
O6 Ga1 N4 172.5(4)
O1 Ga1 N4 88.6(4)
O2 Ga1 N1 169.7(4)
O6 Ga1 N1 91.9(4)
O1 Ga1 N1 91.4(4)
N4 Ga1 N1 81.5(4)
O2 Ga1 N3 94.1(4)
O6 Ga1 N3 85.4(4)
O1 Ga1 N3 167.9(4)
N4 Ga1 N3 96.7(4)
N1 Ga1 N3 78.7(4)
O7 Ga2 O3 94.7(4)
O7 Ga2 O1 96.9(4)
O3 Ga2 O1 86.5(4)
O7 Ga2 N6 90.7(4)
O3 Ga2 N6 173.6(4)
O1 Ga2 N6 89.7(4)
O7 Ga2 N5 95.0(4)
O3 Ga2 N5 83.0(4)
O1 Ga2 N5 164.7(4)
N6 Ga2 N5 99.7(5)
O7 Ga2 N2 169.3(4)
O3 Ga2 N2 93.0(4)
O1 Ga2 N2 90.9(4)
N6 Ga2 N2 82.0(5)
N5 Ga2 N2 78.6(4)
C1 O1 Ga1 119.5(8)
C1 O1 Ga2 116.5(8)
Ga1 O1 Ga2 123.9(5)
O1 C1 C10 119.5(12)
O1 C1 C2 119.3(13)
C10 C1 C2 121.2(14)
C3 C2 C1 117.9(14)
C3 C2 C11 122.6(13)
C1 C2 C11 119.5(13)
C2 C3 C4 125.4(13)
C3 C4 C9 113.3(13)
C3 C4 C5 124.2(13)
C9 C4 C5 122.5(13)
C4 C5 C7 113.8(13)
C4 C5 C8 108.1(13)
C7 C5 C8 106.7(13)
C4 C5 C6 112.1(13)
C7 C5 C6 106.9(13)
C8 C5 C6 109.0(13)
C10 C9 C4 123.6(13)
C1 C10 C9 118.5(13)
C1 C10 C12 120.6(13)
C9 C10 C12 120.9(13)
N1 C11 C2 111.2(11)
C11 N1 C19 110.7(11)
C11 N1 C13 111.6(11)
C19 N1 C13 110.0(10)
C11 N1 Ga1 111.0(8)
C19 N1 Ga1 108.4(8)
C13 N1 Ga1 104.9(8)
C10 C12 N2 110.6(11)
C25 N2 C31 109.6(11)
C25 N2 C12 111.6(11)
C31 N2 C12 110.5(11)
C25 N2 Ga2 105.5(9)
C31 N2 Ga2 106.9(8)
C12 N2 Ga2 112.5(8)
C14 C13 N1 108.3(11)
N3 C14 C15 120.8(14)
N3 C14 C13 117.9(12)
C15 C14 C13 121.3(13)
C16 C15 C14 116.9(15)
C15 C16 C17 121.9(16)
C18 C17 C16 118.9(16)
N3 C18 C17 118.5(14)
C14 N3 C18 123.1(13)
C14 N3 Ga1 112.2(9)
C18 N3 Ga1 124.5(10)
N1 C19 C20 112.8(11)
C21 C20 N4 124.2(13)
C21 C20 C19 123.1(13)
N4 C20 C19 112.4(12)
C20 C21 C22 119.9(15)
C21 C22 C23 117.4(14)
C24 C23 C22 119.7(15)
N4 C24 C23 122.0(15)
C20 N4 C24 116.6(12)
C20 N4 Ga1 117.4(9)
C24 N4 Ga1 124.6(10)
N2 C25 C26 112.6(11)
N5 C26 C27 122.3(13)
N5 C26 C25 113.2(12)
C27 C26 C25 124.3(12)
C26 C27 C28 118.0(13)
C29 C28 C27 119.5(14)
C30 C29 C28 118.3(14)
N5 C30 C29 123.3(14)
C30 N5 C26 118.5(12)
C30 N5 Ga2 125.1(10)
C26 N5 Ga2 113.3(9)
N2 C31 C32 111.2(11)
C33 C32 N6 121.7(14)
C33 C32 C31 124.8(14)
N6 C32 C31 113.5(13)
C32 C33 C34 121.1(17)
C35 C34 C33 118.3(17)
C34 C35 C36 119.3(15)
N6 C36 C35 120.0(14)
C36 N6 C32 119.4(13)
C36 N6 Ga2 123.1(10)
C32 N6 Ga2 115.2(9)
O4 P1 O3 112.3(6)
O4 P1 O2 113.7(6)
O3 P1 O2 109.6(6)
O4 P1 O5 107.1(6)
O3 P1 O5 107.5(5)
O2 P1 O5 106.1(5)
O8 P2 O6 114.7(6)
O8 P2 O7 112.1(6)
O6 P2 O7 111.7(6)
O8 P2 O5 106.9(5)
O6 P2 O5 105.2(5)
O7 P2 O5 105.4(5)
P1 O2 Ga1 121.3(6)
P1 O3 Ga2 128.2(5)
P1 O5 P2 121.8(6)
P2 O6 Ga1 129.0(6)
P2 O7 Ga2 123.4(6)
O13 Cl1 O14 112.6(7)
O13 Cl1 O11 110.8(7)
O14 Cl1 O11 111.3(7)
O13 Cl1 O12 107.6(8)
O14 Cl1 O12 107.7(7)
O11 Cl1 O12 106.5(8)
O24 Cl2 O22 114.1(10)
O24 Cl2 O23 114.1(15)
O22 Cl2 O23 104.5(12)
O24 Cl2 O21 112.4(12)
O22 Cl2 O21 116.9(11)
O23 Cl2 O21 92.7(12)

loop_
_geom_bond_atom_site_label_1
_geom_bond_atom_site_label_2
_geom_bond_distance
Ga1 O2 1.914(9)
Ga1 O6 1.945(9)
Ga1 O1 2.028(10)
Ga1 N4 2.038(11)
Ga1 N1 2.097(11)
Ga1 N3 2.102(11)
Ga2 O7 1.904(9)
Ga2 O3 1.952(10)
Ga2 O1 2.043(9)
Ga2 N6 2.051(12)
Ga2 N5 2.081(11)
Ga2 N2 2.094(11)
O1 C1 1.357(16)
C1 C10 1.367(19)
C1 C2 1.393(19)
C2 C3 1.36(2)
C2 C11 1.506(19)
C3 C4 1.40(2)
C4 C9 1.412(19)
C4 C5 1.47(2)
C5 C7 1.49(2)
C5 C8 1.54(2)
C5 C6 1.57(2)
C9 C10 1.393(19)
C10 C12 1.506(18)
C11 N1 1.481(18)
N1 C19 1.494(17)
N1 C13 1.512(17)
C12 N2 1.518(17)
N2 C25 1.454(17)
N2 C31 1.498(19)
C13 C14 1.47(2)
C14 N3 1.327(17)
C14 C15 1.369(19)
C15 C16 1.36(2)
C16 C17 1.37(2)
C17 C18 1.37(2)
C18 N3 1.328(18)
C19 C20 1.517(19)
C20 C21 1.335(19)
C20 N4 1.359(17)
C21 C22 1.39(2)
C22 C23 1.41(2)
C23 C24 1.37(2)
C24 N4 1.365(18)
C25 C26 1.522(19)
C26 N5 1.349(17)
C26 C27 1.376(19)
C27 C28 1.39(2)
C28 C29 1.39(2)
C29 C30 1.36(2)
C30 N5 1.327(18)
C31 C32 1.516(19)
C32 C33 1.33(2)
C32 N6 1.353(18)
C33 C34 1.38(2)
C34 C35 1.35(2)
C35 C36 1.43(2)
C36 N6 1.329(17)
P1 O4 1.469(11)
P1 O3 1.483(11)
P1 O2 1.555(10)
P1 O5 1.619(10)
P2 O8 1.480(10)
P2 O6 1.496(10)
P2 O7 1.513(10)
P2 O5 1.620(11)
Cl1 O13 1.380(11)
Cl1 O14 1.403(10)
Cl1 O11 1.409(11)
Cl1 O12 1.438(12)
Cl2 O24 1.342(14)
Cl2 O22 1.389(12)
Cl2 O23 1.396(16)
Cl2 O21 1.414(14)

loop_
_geom_hbond_atom_site_label_D
_geom_hbond_atom_site_label_H
_geom_hbond_atom_site_label_A
_geom_hbond_distance_DH
_geom_hbond_distance_HA
_geom_hbond_distance_DA
_geom_hbond_angle_DHA
_geom_hbond_site_symmetry_A
O6 H6D O14 0.86 2.53 3.293(14) 147.2 2_666
O31 H31D O32 0.86 1.91 2.771(19) 177.4 2_676
O31 H31C O2 0.87 2.04 2.903(16) 178.4 .
O32 H32D O33 0.88 1.87 2.748(19) 178.4 .
O32 H32C O11 0.87 2.10 2.969(19) 178.0 .
O33 H33C O4 0.87 1.55 2.413(15) 178.9 .
O33 H33D O8 0.86 1.66 2.522(14) 178.6 2_666
